data_7215357
loop_
_publ_author_name
'Gu\'nka, Piotr A.'
'Dranka, Maciej'
'Zachara, Janusz'

_publ_section_title
;
 Supramolecular structure of ammonium polyoxoarsenates(iii)
;
_journal_issue 20
_journal_name_full CrystEngComm
_journal_page_first 6163
_journal_paper_doi 10.1039/c1ce05158j
_journal_volume 13
_journal_year 2011
_chemical_formula_moiety 'As O2, C H6 N, H2 O'
_chemical_formula_sum 'C H8 As N O3'
_chemical_formula_weight 157.00
_chemical_name_systematic
;
methylammonium metaarsenate(III) hydrate
;
_space_group_IT_number 4
_symmetry_cell_setting monoclinic
_symmetry_Int_Tables_number 4
_symmetry_space_group_name_Hall 'P 2yb'
_symmetry_space_group_name_H-M 'P 1 21 1'
_atom_sites_solution_hydrogens geom
_atom_sites_solution_primary direct
_atom_sites_solution_secondary difmap
_audit_creation_method SHELXL-97
_cell_angle_alpha 90.00
_cell_angle_beta 94.937(3)
_cell_angle_gamma 90.00
_cell_formula_units_Z 2
_cell_length_a 5.47942(18)
_cell_length_b 4.65117(16)
_cell_length_c 10.4691(3)
_cell_measurement_reflns_used 3602
_cell_measurement_temperature 100(2)
_cell_measurement_theta_max 29.52
_cell_measurement_theta_min 3.72
_cell_volume 265.823(15)
_computing_cell_refinement
;
CrysAlisPro, Oxford Diffraction Ltd.,
Version 1.171.33.54 (release 04-12-2009 CrysAlis171 .NET)
(compiled Dec 4 2009,17:18:47)
;
_computing_data_collection
;
CrysAlisPro, Oxford Diffraction Ltd.,
Version 1.171.33.54 (release 04-12-2009 CrysAlis171 .NET)
(compiled Dec 4 2009,17:18:47)
;
_computing_data_reduction
;
CrysAlisPro, Oxford Diffraction Ltd.,
Version 1.171.33.54 (release 04-12-2009 CrysAlis171 .NET)
(compiled Dec 4 2009,17:18:47)
;
_computing_molecular_graphics 'Diamond v3.2 (Brandenburg, 2010)'
_computing_publication_material
;
SHELXL-97 (Sheldrick, 1997)
PLATON, A.L.Spek (2010), Utrecht Univ., Utrecht, The Netherlands
;
_computing_structure_refinement 'SHELXL-97 (Sheldrick, 1997)'
_computing_structure_solution 'SHELXS-97 (Sheldrick, 1990)'
_diffrn_ambient_temperature 100(2)
_diffrn_detector_area_resol_mean 10.3347
_diffrn_measured_fraction_theta_full 0.998
_diffrn_measured_fraction_theta_max 0.917
_diffrn_measurement_device '\k-geometry diffractometer'
_diffrn_measurement_device_type 'Xcalibur, Atlas, Gemini ultra'
_diffrn_measurement_method 'area detector \w scans'
_diffrn_radiation_monochromator graphite
_diffrn_radiation_source 'fine-focus sealed tube'
_diffrn_radiation_type MoK\a
_diffrn_radiation_wavelength 0.71073
_diffrn_reflns_av_R_equivalents 0.0319
_diffrn_reflns_av_sigmaI/netI 0.0255
_diffrn_reflns_limit_h_max 6
_diffrn_reflns_limit_h_min -7
_diffrn_reflns_limit_k_max 6
_diffrn_reflns_limit_k_min -6
_diffrn_reflns_limit_l_max 13
_diffrn_reflns_limit_l_min -14
_diffrn_reflns_number 4230
_diffrn_reflns_theta_full 27.00
_diffrn_reflns_theta_max 29.58
_diffrn_reflns_theta_min 3.73
_diffrn_standards_number 0
_exptl_absorpt_coefficient_mu 6.253
_exptl_absorpt_correction_T_max 0.724
_exptl_absorpt_correction_T_min 0.186
_exptl_absorpt_correction_type analytical
_exptl_absorpt_process_details
;
CrysAlisPro, Oxford Diffraction Ltd.,
Version 1.171.33.55 (release 05-01-2010 CrysAlis171 .NET)
(compiled Jan 5 2010,16:28:46)
Analytical numeric absorption correction using a multifaceted crystal
model based on expressions derived by R.C. Clark & J.S. Reid.
(Clark, R. C. & Reid, J. S. (1995). Acta Cryst. A51, 887-897)
;
_exptl_crystal_colour colourless
_exptl_crystal_density_diffrn 1.962
_exptl_crystal_density_method 'not measured'
_exptl_crystal_description platelet
_exptl_crystal_F_000 156
_exptl_crystal_size_max 0.58
_exptl_crystal_size_mid 0.34
_exptl_crystal_size_min 0.05
_refine_diff_density_max 0.411
_refine_diff_density_min -0.341
_refine_diff_density_rms 0.079
_refine_ls_abs_structure_details 'Flack H D (1983), Acta Cryst. A39, 876-881, 538 Friedel pairs'
_refine_ls_abs_structure_Flack 0.410(17)
_refine_ls_extinction_coef 0.031(3)
_refine_ls_extinction_expression Fc^*^=kFc[1+0.001xFc^2^\l^3^/sin(2\q)]^-1/4^
_refine_ls_extinction_method SHELXL
_refine_ls_goodness_of_fit_ref 1.039
_refine_ls_hydrogen_treatment constr
_refine_ls_matrix_type full
_refine_ls_number_parameters 62
_refine_ls_number_reflns 1299
_refine_ls_number_restraints 1
_refine_ls_restrained_S_all 1.039
_refine_ls_R_factor_all 0.0188
_refine_ls_R_factor_gt 0.0172
_refine_ls_shift/su_max 0.001
_refine_ls_shift/su_mean 0.000
_refine_ls_structure_factor_coef Fsqd
_refine_ls_weighting_details 'calc w=1/[\s^2^(Fo^2^)+(0.0274P)^2^+0.0105P] where P=(Fo^2^+2Fc^2^)/3'
_refine_ls_weighting_scheme calc
_refine_ls_wR_factor_gt 0.0423
_refine_ls_wR_factor_ref 0.0426
_reflns_number_gt 1224
_reflns_number_total 1299
_reflns_threshold_expression I>2\s(I)
_cod_data_source_file c1ce05158j.txt
_cod_data_source_block ma2optsh
_cod_original_cell_volume 265.822(15)
_cod_original_sg_symbol_H-M 'P 21'
_cod_database_code 7215357

loop_
_symmetry_equiv_pos_as_xyz
'x, y, z'
'-x, y+1/2, -z'

loop_
_atom_site_label
_atom_site_type_symbol
_atom_site_fract_x
_atom_site_fract_y
_atom_site_fract_z
_atom_site_U_iso_or_equiv
_atom_site_adp_type
_atom_site_occupancy
_atom_site_symmetry_multiplicity
_atom_site_calc_flag
_atom_site_refinement_flags
As1 As 0.55951(3) 0.3829 0.602567(17) 0.00563(8) Uani 1 1 d .
O1 O 0.3036(2) 0.3805(11) 0.68409(14) 0.0101(3) Uani 1 1 d .
O2 O 0.4308(3) 0.5081(4) 0.44704(18) 0.0096(3) Uani 1 1 d .
C1 C -0.0370(4) 0.8886(14) 0.8338(2) 0.0159(4) Uani 1 1 d .
H1D H 0.1033 0.8479 0.8956 0.019 Uiso 1 1 calc R
H1E H -0.1630 0.7412 0.8408 0.019 Uiso 1 1 calc R
H1F H -0.1046 1.0778 0.8520 0.019 Uiso 1 1 calc R
N1 N 0.0439(3) 0.8868(12) 0.70158(16) 0.0098(3) Uani 1 1 d .
H1A H -0.0881 0.8592 0.6440 0.012 Uiso 1 1 calc R
H1B H 0.1157 1.0580 0.6856 0.012 Uiso 1 1 calc R
H1C H 0.1536 0.7420 0.6943 0.012 Uiso 1 1 calc R
O3 O 0.5073(4) 0.4158(9) 0.93437(19) 0.0208(6) Uani 1 1 d G
H3A H 0.4155 0.3903 0.8650 0.033 Uiso 1 1 d G
H3B H 0.4886 0.2681 0.9811 0.033 Uiso 1 1 d G

loop_
_atom_site_aniso_label
_atom_site_aniso_U_11
_atom_site_aniso_U_22
_atom_site_aniso_U_33
_atom_site_aniso_U_23
_atom_site_aniso_U_13
_atom_site_aniso_U_12
As1 0.00636(11) 0.00451(11) 0.00590(11) -0.00035(19) -0.00008(6) -0.00020(19)
O1 0.0118(6) 0.0076(6) 0.0114(7) -0.0001(18) 0.0045(5) -0.0002(18)
O2 0.0161(9) 0.0054(7) 0.0072(8) 0.0016(7) -0.0002(6) -0.0022(7)
C1 0.0154(9) 0.0176(11) 0.0154(11) 0.005(3) 0.0048(8) 0.000(3)
N1 0.0083(7) 0.0087(8) 0.0125(8) 0.002(2) 0.0009(6) 0.003(2)
O3 0.0374(9) 0.014(2) 0.0101(8) 0.0011(11) -0.0032(7) -0.0027(12)

loop_
_atom_type_symbol
_atom_type_description
_atom_type_scat_dispersion_real
_atom_type_scat_dispersion_imag
_atom_type_scat_source
C C 0.0033 0.0016 'International Tables Vol C Tables 4.2.6.8 and 6.1.1.4'
H H 0.0000 0.0000 'International Tables Vol C Tables 4.2.6.8 and 6.1.1.4'
N N 0.0061 0.0033 'International Tables Vol C Tables 4.2.6.8 and 6.1.1.4'
As As 0.0499 2.0058 'International Tables Vol C Tables 4.2.6.8 and 6.1.1.4'
O O 0.0106 0.0060 'International Tables Vol C Tables 4.2.6.8 and 6.1.1.4'

loop_
_exptl_crystal_face_index_h
_exptl_crystal_face_index_k
_exptl_crystal_face_index_l
_exptl_crystal_face_perp_dist
-8 -1 2 0.2449
0 0 1 0.0328
0 1 0 0.1623
1 -3 0 0.1111
0 0 -1 0.0190
7 3 -2 0.3059
7 -4 -1 0.2045

loop_
_geom_angle_atom_site_label_1
_geom_angle_atom_site_label_2
_geom_angle_atom_site_label_3
_geom_angle
_geom_angle_site_symmetry_3
O1 As1 O2 100.30(9) .
O1 As1 O2 100.48(18) 2_646
O2 As1 O2 94.01(6) 2_646
As1 O2 As1 123.00(10) 2_656
N1 C1 H1D 109.5 .
N1 C1 H1E 109.5 .
H1D C1 H1E 109.5 .
N1 C1 H1F 109.5 .
H1D C1 H1F 109.5 .
H1E C1 H1F 109.5 .
C1 N1 H1B 109.5 .
C1 N1 H1A 109.5 .
H1B N1 H1A 109.5 .
C1 N1 H1C 109.5 .
H1B N1 H1C 109.5 .
H1A N1 H1C 109.5 .
H3A O3 H3B 106.5 .

loop_
_geom_bond_atom_site_label_1
_geom_bond_atom_site_label_2
_geom_bond_distance
_geom_bond_site_symmetry_2
As1 O1 1.7030(13) .
As1 O2 1.8137(19) .
As1 O2 1.8212(19) 2_646
C1 N1 1.490(3) .
C1 H1D 0.9800 .
C1 H1E 0.9800 .
C1 H1F 0.9800 .
N1 H1A 0.9100 .
N1 H1B 0.9100 .
N1 H1C 0.9100 .
O3 H3A 0.8550 .
O3 H3B 0.8549 .

loop_
_geom_hbond_atom_site_label_D
_geom_hbond_atom_site_label_H
_geom_hbond_atom_site_label_A
_geom_hbond_distance_DH
_geom_hbond_distance_HA
_geom_hbond_distance_DA
_geom_hbond_angle_DHA
_geom_hbond_site_symmetry_A
_geom_hbond_publ_flag
N1 H1C O1 0.9100 1.8800 2.766(7) 164.00 . yes
N1 H1B O1 0.9100 1.8200 2.716(6) 168.00 1_565 yes
N1 H1A O2 0.9100 2.1500 2.968(3) 150.00 2_556 yes
O3 H3A O1 0.8600 1.9400 2.763(2) 161.00 . yes
O3 H3B O3 0.8500 1.8600 2.7059 169.00 2_647 yes
